data_4337312
loop_
_publ_author_name
'Zheng, Dehua'
'Wang, Mei'
'Chen, Lin'
'Wang, Ning'
'Sun, Licheng'

_publ_section_title
;
 Redox Reactions of [FeFe]-Hydrogenase Models Containing an Internal Amine
 and a Pendant Phosphine.
;
_journal_issue 3
_journal_name_full 'Inorganic chemistry'
_journal_page_first 1555
_journal_page_last 1561
_journal_paper_doi 10.1021/ic4025519
_journal_volume 53
_journal_year 2014
_chemical_formula_sum 'C99 H70 B2 Cl8 F48 Fe2 N O4 P3 S2'
_chemical_formula_weight 2823.51
_chemical_name_systematic
; 
 ? 
;
_space_group_IT_number 2
_symmetry_cell_setting triclinic
_symmetry_space_group_name_Hall '-P 1'
_symmetry_space_group_name_H-M 'P -1'
_atom_sites_solution_hydrogens geom
_atom_sites_solution_primary direct
_atom_sites_solution_secondary difmap
_audit_creation_method SHELXL-97
_cell_angle_alpha 68.726(2)
_cell_angle_beta 79.281(2)
_cell_angle_gamma 70.382(2)
_cell_formula_units_Z 2
_cell_length_a 18.4962(5)
_cell_length_b 19.4650(5)
_cell_length_c 20.1530(5)
_cell_measurement_reflns_used 7400
_cell_measurement_temperature 230(2)
_cell_measurement_theta_max 25.60
_cell_measurement_theta_min 2.29
_cell_volume 6351.7(3)
_computing_structure_refinement 'SHELXL-97 (Sheldrick, 1997)'
_computing_structure_solution 'SHELXS-97 (Sheldrick, 1990)'
_diffrn_ambient_temperature 230(2)
_diffrn_measured_fraction_theta_full 0.999
_diffrn_measured_fraction_theta_max 0.999
_diffrn_radiation_monochromator graphite
_diffrn_radiation_source 'fine-focus sealed tube'
_diffrn_radiation_type MoK\a
_diffrn_radiation_wavelength 0.71073
_diffrn_reflns_av_R_equivalents 0.0406
_diffrn_reflns_av_sigmaI/netI 0.0716
_diffrn_reflns_limit_h_max 19
_diffrn_reflns_limit_h_min -21
_diffrn_reflns_limit_k_max 18
_diffrn_reflns_limit_k_min -23
_diffrn_reflns_limit_l_max 23
_diffrn_reflns_limit_l_min -23
_diffrn_reflns_number 44846
_diffrn_reflns_theta_full 25.00
_diffrn_reflns_theta_max 25.00
_diffrn_reflns_theta_min 1.89
_exptl_absorpt_coefficient_mu 0.583
_exptl_absorpt_correction_T_max 0.72
_exptl_absorpt_correction_T_min 0.58
_exptl_absorpt_correction_type empirical
_exptl_crystal_colour red
_exptl_crystal_density_diffrn 1.476
_exptl_crystal_density_method 'not measured'
_exptl_crystal_description block
_exptl_crystal_F_000 2820
_exptl_crystal_size_max 0.28
_exptl_crystal_size_mid 0.26
_exptl_crystal_size_min 0.16
_platon_squeeze_details
;
;
_refine_diff_density_max 0.684
_refine_diff_density_min -0.758
_refine_diff_density_rms 0.080
_refine_ls_extinction_method none
_refine_ls_goodness_of_fit_ref 1.068
_refine_ls_hydrogen_treatment mixed
_refine_ls_matrix_type full
_refine_ls_number_parameters 1927
_refine_ls_number_reflns 22321
_refine_ls_number_restraints 666
_refine_ls_restrained_S_all 1.132
_refine_ls_R_factor_all 0.1030
_refine_ls_R_factor_gt 0.0667
_refine_ls_shift/su_max 0.003
_refine_ls_shift/su_mean 0.000
_refine_ls_structure_factor_coef Fsqd
_refine_ls_weighting_details 'calc w=1/[\s^2^(Fo^2^)+(0.1150P)^2^+0.0000P] where P=(Fo^2^+2Fc^2^)/3'
_refine_ls_weighting_scheme calc
_refine_ls_wR_factor_gt 0.1853
_refine_ls_wR_factor_ref 0.2036
_reflns_number_gt 14256
_reflns_number_total 22321
_reflns_threshold_expression >2sigma(I)
_cod_data_source_file ic4025519_si_003.cif
_cod_data_source_block m-sr
_cod_depositor_comments
;
The following automatic conversions were performed:

'_symmetry_cell_setting' value 'Triclinic' changed to 'triclinic'
according to
/usr/data/users/saulius/automatic-downloads/current/ACS/lib/dictionaries/cif_core.dic
dictionary named 'cif_core.dic' version 2.4.2 from 2011-04-26.

Automatic conversion script
Id: cif_fix_values 2281 2013-09-26 08:29:07Z andrius 
;
_cod_original_sg_symbol_H-M P-1
_cod_database_code 4337312

loop_
_symmetry_equiv_pos_as_xyz
'x, y, z'
'-x, -y, -z'

loop_
_atom_site_label
_atom_site_type_symbol
_atom_site_fract_x
_atom_site_fract_y
_atom_site_fract_z
_atom_site_U_iso_or_equiv
_atom_site_adp_type
_atom_site_occupancy
_atom_site_symmetry_multiplicity
_atom_site_calc_flag
_atom_site_refinement_flags
_atom_site_disorder_assembly
_atom_site_disorder_group
Fe1 Fe 0.18032(4) 0.68026(3) 0.30044(3) 0.02597(16) Uani 1 1 d . . .
Fe2 Fe 0.17577(4) 0.77883(4) 0.41764(3) 0.03002(17) Uani 1 1 d . . .
S1 S 0.24758(6) 0.75781(7) 0.31575(5) 0.0301(3) Uani 1 1 d . . .
S2 S 0.09170(6) 0.73907(6) 0.37829(5) 0.0296(3) Uani 1 1 d . . .
P1 P 0.26121(7) 0.65858(7) 0.20705(6) 0.0307(3) Uani 1 1 d . . .
P2 P 0.09528(7) 0.62229(7) 0.29111(6) 0.0333(3) Uani 1 1 d . . .
P3 P 0.27247(8) 0.81006(8) 0.44372(7) 0.0419(3) Uani 1 1 d . . .
N1 N 0.1322(2) 0.7912(2) 0.24001(16) 0.0267(8) Uani 1 1 d . . .
C1 C 0.2261(3) 0.5912(3) 0.3606(2) 0.0361(11) Uani 1 1 d . . .
C2 C 0.1333(3) 0.8802(3) 0.3716(2) 0.0360(11) Uani 1 1 d . . .
C3 C 0.1126(3) 0.7883(3) 0.4978(3) 0.0404(12) Uani 1 1 d . . .
C4 C 0.2235(3) 0.6787(3) 0.4671(2) 0.0391(12) Uani 1 1 d . . .
C5 C 0.1912(3) 0.8256(3) 0.2409(2) 0.0326(10) Uani 1 1 d . . .
H5A H 0.1677 0.8755 0.2478 0.039 Uiso 1 1 calc R . .
H5B H 0.2234 0.8322 0.1965 0.039 Uiso 1 1 calc R . .
C6 C 0.0648(3) 0.8084(3) 0.2911(2) 0.0288(10) Uani 1 1 d . . .
H6A H 0.0198 0.8030 0.2777 0.035 Uiso 1 1 calc R . .
H6B H 0.0534 0.8606 0.2917 0.035 Uiso 1 1 calc R . .
C7 C 0.1069(3) 0.8180(3) 0.1667(2) 0.0328(10) Uani 1 1 d . . .
H7A H 0.0849 0.8736 0.1519 0.039 Uiso 1 1 calc R . .
H7B H 0.0665 0.7961 0.1682 0.039 Uiso 1 1 calc R . .
C8 C 0.1696(3) 0.7978(3) 0.1111(2) 0.0308(10) Uani 1 1 d . . .
C9 C 0.1580(3) 0.8510(3) 0.0415(2) 0.0416(12) Uani 1 1 d . . .
H9A H 0.1158 0.8950 0.0344 0.050 Uiso 1 1 calc R . .
C10 C 0.2074(4) 0.8393(3) -0.0158(2) 0.0511(14) Uani 1 1 d . . .
H10A H 0.1988 0.8755 -0.0610 0.061 Uiso 1 1 calc R . .
C11 C 0.2702(4) 0.7736(4) -0.0067(3) 0.0556(15) Uani 1 1 d . . .
H11A H 0.3033 0.7653 -0.0456 0.067 Uiso 1 1 calc R . .
C12 C 0.2829(3) 0.7208(3) 0.0608(2) 0.0464(13) Uani 1 1 d . . .
H12A H 0.3251 0.6770 0.0670 0.056 Uiso 1 1 calc R . .
C13 C 0.2327(3) 0.7322(3) 0.1208(2) 0.0342(11) Uani 1 1 d . . .
C14 C 0.3570(3) 0.6634(3) 0.2155(3) 0.0458(11) Uani 1 1 d U . .
C15 C 0.3969(3) 0.6127(4) 0.2746(3) 0.0532(12) Uani 1 1 d U . .
H15A H 0.3760 0.5755 0.3081 0.064 Uiso 1 1 calc R . .
C16 C 0.4674(4) 0.6164(4) 0.2845(4) 0.0687(15) Uani 1 1 d U . .
H16A H 0.4945 0.5815 0.3237 0.082 Uiso 1 1 calc R . .
C17 C 0.4967(4) 0.6727(5) 0.2354(4) 0.0821(16) Uani 1 1 d U . .
H17A H 0.5442 0.6756 0.2413 0.099 Uiso 1 1 calc R . .
C18 C 0.4573(4) 0.7239(5) 0.1787(4) 0.0865(18) Uani 1 1 d U . .
H18A H 0.4775 0.7623 0.1464 0.104 Uiso 1 1 calc R . .
C19 C 0.3868(4) 0.7199(4) 0.1680(3) 0.0671(15) Uani 1 1 d U . .
H19A H 0.3600 0.7554 0.1288 0.081 Uiso 1 1 calc R . .
C20 C 0.2775(3) 0.5685(3) 0.1894(2) 0.0384(11) Uani 1 1 d . . .
C21 C 0.3245(3) 0.4992(3) 0.2302(3) 0.0524(14) Uani 1 1 d . . .
H21A H 0.3510 0.4988 0.2654 0.063 Uiso 1 1 calc R . .
C22 C 0.3326(4) 0.4309(3) 0.2192(3) 0.0631(17) Uani 1 1 d . . .
H22A H 0.3652 0.3850 0.2462 0.076 Uiso 1 1 calc R . .
C23 C 0.2921(4) 0.4308(3) 0.1681(3) 0.0617(16) Uani 1 1 d . . .
H23A H 0.2971 0.3848 0.1609 0.074 Uiso 1 1 calc R . .
C24 C 0.2445(4) 0.4987(3) 0.1279(3) 0.0545(15) Uani 1 1 d . . .
H24A H 0.2172 0.4987 0.0936 0.065 Uiso 1 1 calc R . .
C25 C 0.2371(3) 0.5670(3) 0.1385(3) 0.0445(13) Uani 1 1 d . . .
H25A H 0.2047 0.6128 0.1111 0.053 Uiso 1 1 calc R . .
C26 C 0.1318(3) 0.5189(3) 0.3080(3) 0.0469(13) Uani 1 1 d . . .
H26A H 0.0918 0.5004 0.3027 0.070 Uiso 1 1 calc R . .
H26B H 0.1481 0.4937 0.3556 0.070 Uiso 1 1 calc R . .
H26C H 0.1746 0.5080 0.2744 0.070 Uiso 1 1 calc R . .
C27 C 0.0467(3) 0.6579(3) 0.2091(3) 0.0488(13) Uani 1 1 d . . .
H27A H 0.0132 0.6277 0.2136 0.073 Uiso 1 1 calc R . .
H27B H 0.0843 0.6538 0.1698 0.073 Uiso 1 1 calc R . .
H27C H 0.0171 0.7109 0.2007 0.073 Uiso 1 1 calc R . .
C28 C 0.0125(3) 0.6275(3) 0.3566(3) 0.0525(14) Uani 1 1 d . . .
H28A H -0.0206 0.6021 0.3497 0.079 Uiso 1 1 calc R . .
H28B H -0.0154 0.6805 0.3506 0.079 Uiso 1 1 calc R . .
H28C H 0.0299 0.6025 0.4039 0.079 Uiso 1 1 calc R . .
C29 C 0.3660(4) 0.7443(5) 0.4348(5) 0.101(3) Uani 1 1 d . . .
H29A H 0.4041 0.7606 0.4465 0.151 Uiso 1 1 calc R . .
H29B H 0.3767 0.7437 0.3865 0.151 Uiso 1 1 calc R . .
H29C H 0.3670 0.6934 0.4666 0.151 Uiso 1 1 calc R . .
C30 C 0.2671(4) 0.8092(3) 0.5341(3) 0.0602(16) Uani 1 1 d . . .
H30A H 0.3100 0.8229 0.5403 0.090 Uiso 1 1 calc R . .
H30B H 0.2685 0.7585 0.5664 0.090 Uiso 1 1 calc R . .
H30C H 0.2200 0.8456 0.5437 0.090 Uiso 1 1 calc R . .
C31 C 0.2818(5) 0.9045(4) 0.3903(3) 0.085(2) Uani 1 1 d . . .
H31A H 0.3238 0.9125 0.4051 0.127 Uiso 1 1 calc R . .
H31B H 0.2350 0.9432 0.3964 0.127 Uiso 1 1 calc R . .
H31C H 0.2914 0.9078 0.3409 0.127 Uiso 1 1 calc R . .
C32 C -0.1641(3) 0.5991(3) 0.2646(2) 0.0306(10) Uani 1 1 d . . .
C33 C -0.1470(3) 0.5538(2) 0.3345(2) 0.0296(10) Uani 1 1 d . . .
H33A H -0.1766 0.5698 0.3718 0.036 Uiso 1 1 calc R . .
C34 C -0.0864(3) 0.4847(3) 0.3505(2) 0.0371(11) Uani 1 1 d . A .
C35 C -0.0403(3) 0.4593(3) 0.2962(3) 0.0442(12) Uani 1 1 d . . .
H35A H -0.0009 0.4131 0.3062 0.053 Uiso 1 1 calc R . .
C36 C -0.0555(3) 0.5055(3) 0.2268(3) 0.0398(12) Uani 1 1 d . B .
C37 C -0.1149(3) 0.5732(3) 0.2119(2) 0.0347(11) Uani 1 1 d . . .
H37A H -0.1225 0.6028 0.1643 0.042 Uiso 1 1 calc R . .
C38 C -0.0698(4) 0.4383(3) 0.4262(3) 0.0538(15) Uani 1 1 d . . .
C39 C -0.0049(4) 0.4807(4) 0.1659(4) 0.0617(17) Uani 1 1 d . . .
C40 C -0.2768(3) 0.6914(3) 0.1740(2) 0.0344(11) Uani 1 1 d . . .
C41 C -0.2794(3) 0.6294(3) 0.1573(3) 0.0532(15) Uani 1 1 d . . .
H41A H -0.2521 0.5800 0.1836 0.064 Uiso 1 1 calc R . .
C42 C -0.3209(5) 0.6378(4) 0.1033(4) 0.087(2) Uani 1 1 d U C .
C43 C -0.3597(4) 0.7101(4) 0.0610(3) 0.0683(19) Uani 1 1 d . . .
H43A H -0.3856 0.7161 0.0229 0.082 Uiso 1 1 calc R . .
C44 C -0.3590(3) 0.7725(3) 0.0764(3) 0.0486(13) Uani 1 1 d . D .
C45 C -0.3182(3) 0.7637(3) 0.1323(2) 0.0376(11) Uani 1 1 d . . .
H45A H -0.3188 0.8073 0.1418 0.045 Uiso 1 1 calc R . .
C46 C -0.3148(7) 0.5697(6) 0.0821(6) 0.110(2) Uani 1 1 d U . .
C47 C -0.4026(5) 0.8521(4) 0.0328(4) 0.0687(19) Uani 1 1 d . . .
C48 C -0.1926(2) 0.7485(2) 0.2268(2) 0.0276(10) Uani 1 1 d . . .
C49 C -0.1634(3) 0.7851(2) 0.1588(2) 0.0301(10) Uani 1 1 d . . .
H49A H -0.1664 0.7697 0.1210 0.036 Uiso 1 1 calc R . .
C50 C -0.1306(3) 0.8428(3) 0.1456(2) 0.0326(10) Uani 1 1 d . E .
C51 C -0.1237(3) 0.8672(3) 0.2009(2) 0.0330(10) Uani 1 1 d . . .
H51A H -0.1022 0.9069 0.1919 0.040 Uiso 1 1 calc R . .
C52 C -0.1497(3) 0.8307(2) 0.2688(2) 0.0298(10) Uani 1 1 d . F .
C53 C -0.1816(3) 0.7717(2) 0.2815(2) 0.0294(10) Uani 1 1 d . . .
H53A H -0.1964 0.7464 0.3283 0.035 Uiso 1 1 calc R . .
C54 C -0.1004(3) 0.8797(3) 0.0713(3) 0.0453(13) Uani 1 1 d . . .
C55 C -0.1498(3) 0.8577(3) 0.3289(3) 0.0375(11) Uani 1 1 d . . .
C56 C -0.3030(3) 0.6861(2) 0.3065(2) 0.0288(10) Uani 1 1 d . . .
C57 C -0.3282(3) 0.6229(3) 0.3506(2) 0.0289(10) Uani 1 1 d . . .
H57A H -0.3029 0.5748 0.3455 0.035 Uiso 1 1 calc R . .
C58 C -0.3901(3) 0.6294(3) 0.4021(2) 0.0308(10) Uani 1 1 d . . .
C59 C -0.4293(3) 0.6996(3) 0.4107(3) 0.0403(12) Uani 1 1 d . . .
H59A H -0.4693 0.7038 0.4460 0.048 Uiso 1 1 calc R . .
C60 C -0.4083(3) 0.7644(3) 0.3659(3) 0.0420(12) Uani 1 1 d . G .
C61 C -0.3471(3) 0.7571(3) 0.3148(2) 0.0379(11) Uani 1 1 d . . .
H61A H -0.3348 0.8014 0.2848 0.045 Uiso 1 1 calc R . .
C62 C -0.4137(3) 0.5604(3) 0.4495(2) 0.0363(11) Uani 1 1 d . . .
C63 C -0.4507(4) 0.8408(4) 0.3745(5) 0.077(2) Uani 1 1 d . . .
C64 C -0.1901(3) 1.1746(2) 0.1936(2) 0.0274(9) Uani 1 1 d . . .
C65 C -0.1277(3) 1.1107(2) 0.1926(2) 0.0291(10) Uani 1 1 d . . .
H65A H -0.1288 1.0628 0.2252 0.035 Uiso 1 1 calc R . .
C66 C -0.0630(3) 1.1155(2) 0.1444(2) 0.0305(10) Uani 1 1 d . H .
C67 C -0.0589(3) 1.1861(3) 0.0949(2) 0.0322(10) Uani 1 1 d . . .
H67A H -0.0155 1.1901 0.0638 0.039 Uiso 1 1 calc R . .
C68 C -0.1216(3) 1.2501(2) 0.0937(2) 0.0318(10) Uani 1 1 d . I .
C69 C -0.1851(3) 1.2445(2) 0.1407(2) 0.0295(10) Uani 1 1 d . . .
H69A H -0.2265 1.2886 0.1375 0.035 Uiso 1 1 calc R . .
C70 C 0.0021(3) 1.0460(3) 0.1459(3) 0.0451(13) Uani 1 1 d . . .
C71 C -0.1165(4) 1.3260(3) 0.0412(3) 0.0478(14) Uani 1 1 d . . .
C72 C -0.2990(3) 1.2475(2) 0.2747(2) 0.0278(10) Uani 1 1 d . . .
C73 C -0.2521(3) 1.2894(3) 0.2759(2) 0.0324(10) Uani 1 1 d . . .
H73A H -0.2008 1.2751 0.2590 0.039 Uiso 1 1 calc R . .
C74 C -0.2781(3) 1.3516(3) 0.3010(2) 0.0403(12) Uani 1 1 d . J .
C75 C -0.3533(3) 1.3747(3) 0.3271(2) 0.0411(12) Uani 1 1 d . . .
H75A H -0.3714 1.4172 0.3429 0.049 Uiso 1 1 calc R . .
C76 C -0.4017(3) 1.3321(3) 0.3289(2) 0.0378(12) Uani 1 1 d . K .
C77 C -0.3752(3) 1.2711(3) 0.3035(2) 0.0313(10) Uani 1 1 d . . .
H77A H -0.4088 1.2440 0.3053 0.038 Uiso 1 1 calc R . .
C78 C -0.2221(4) 1.3919(3) 0.3017(3) 0.0530(15) Uani 1 1 d . . .
C79 C -0.4824(3) 1.3533(4) 0.3599(3) 0.0538(15) Uani 1 1 d . . .
C80 C -0.3285(2) 1.1599(2) 0.2082(2) 0.0256(9) Uani 1 1 d . . .
C81 C -0.3911(3) 1.2200(3) 0.1743(2) 0.0341(11) Uani 1 1 d . . .
H81A H -0.3995 1.2691 0.1762 0.041 Uiso 1 1 calc R . .
C82 C -0.4406(3) 1.2087(3) 0.1382(2) 0.0404(12) Uani 1 1 d . L .
C83 C -0.4268(3) 1.1374(3) 0.1311(2) 0.0411(12) Uani 1 1 d . . .
H83A H -0.4585 1.1304 0.1048 0.049 Uiso 1 1 calc R . .
C84 C -0.3659(3) 1.0765(3) 0.1631(2) 0.0376(11) Uani 1 1 d . M .
C85 C -0.3182(3) 1.0890(3) 0.2010(2) 0.0299(10) Uani 1 1 d . . .
H85A H -0.2774 1.0476 0.2225 0.036 Uiso 1 1 calc R . .
C86 C -0.5042(4) 1.2737(4) 0.1013(4) 0.0665(18) Uani 1 1 d . . .
C87 C -0.3498(4) 0.9991(3) 0.1557(3) 0.0598(16) Uani 1 1 d . . .
C88 C -0.2484(2) 1.0997(2) 0.3252(2) 0.0262(9) Uani 1 1 d . . .
C89 C -0.1784(3) 1.0733(3) 0.3566(2) 0.0314(10) Uani 1 1 d . . .
H89A H -0.1385 1.0935 0.3320 0.038 Uiso 1 1 calc R . .
C90 C -0.1670(3) 1.0175(3) 0.4240(2) 0.0418(12) Uani 1 1 d . N .
C91 C -0.2250(3) 0.9871(3) 0.4631(2) 0.0403(12) Uani 1 1 d . . .
H91A H -0.2171 0.9497 0.5078 0.048 Uiso 1 1 calc R . .
C92 C -0.2957(3) 1.0140(3) 0.4340(2) 0.0358(11) Uani 1 1 d . O .
C93 C -0.3068(3) 1.0682(3) 0.3667(2) 0.0319(10) Uani 1 1 d . . .
H93A H -0.3544 1.0844 0.3483 0.038 Uiso 1 1 calc R . .
C94 C -0.0916(4) 0.9922(4) 0.4548(3) 0.0590(16) Uani 1 1 d . . .
C95 C -0.3601(4) 0.9844(4) 0.4780(3) 0.0571(16) Uani 1 1 d . . .
C97 C 0.2079(10) 1.2306(12) 0.3668(11) 0.319(16) Uani 1 1 d . . .
H97A H 0.2283 1.1877 0.3484 0.383 Uiso 1 1 calc R . .
H97B H 0.2466 1.2304 0.3934 0.383 Uiso 1 1 calc R . .
C98 C -0.1403(10) 0.6707(17) -0.0507(13) 0.38(2) Uani 1 1 d . . .
H98A H -0.1461 0.6253 -0.0115 0.453 Uiso 1 1 calc R . .
H98B H -0.0916 0.6556 -0.0772 0.453 Uiso 1 1 calc R . .
C99 C 0.0768(16) 1.2125(15) 0.240(2) 0.53(4) Uani 1 1 d . . .
H99A H 0.0844 1.2489 0.2591 0.640 Uiso 1 1 calc R . .
H99B H 0.0849 1.2305 0.1888 0.640 Uiso 1 1 calc R . .
C100 C -0.5417(7) 1.0887(6) 0.3096(5) 0.126(4) Uani 1 1 d . . .
H10B H -0.5335 1.0468 0.3546 0.151 Uiso 1 1 calc R . .
H10C H -0.4958 1.0789 0.2781 0.151 Uiso 1 1 calc R . .
F1 F -0.1150(9) 0.4689(7) 0.4754(7) 0.082(4) Uani 0.50 1 d PU A 1
F2 F 0.0029(7) 0.4270(7) 0.4390(7) 0.077(4) Uani 0.50 1 d PU A 1
F3 F -0.0767(7) 0.3685(9) 0.4442(8) 0.077(4) Uani 0.50 1 d PU A 1
F1' F -0.1308(8) 0.4440(9) 0.4702(8) 0.087(4) Uani 0.50 1 d PU A 2
F2' F -0.0206(8) 0.4565(7) 0.4497(7) 0.076(4) Uani 0.50 1 d PU A 2
F3' F -0.0423(8) 0.3627(8) 0.4355(9) 0.088(4) Uani 0.50 1 d PU A 2
F4 F 0.0202(8) 0.5363(6) 0.1190(6) 0.093(3) Uani 0.50 1 d PU B 3
F5 F 0.0548(8) 0.4222(9) 0.1879(6) 0.116(4) Uani 0.50 1 d PU B 3
F6 F -0.0416(8) 0.4624(10) 0.1301(8) 0.102(4) Uani 0.50 1 d PU B 3
F4' F -0.0371(8) 0.5123(9) 0.1044(5) 0.105(4) Uani 0.50 1 d PU B 4
F5' F 0.0622(6) 0.4866(10) 0.1596(7) 0.095(3) Uani 0.50 1 d PU B 4
F6' F 0.0053(9) 0.4070(6) 0.1767(7) 0.097(3) Uani 0.50 1 d PU B 4
F7 F -0.3501(8) 0.5222(7) 0.1477(7) 0.116(3) Uani 0.50 1 d PU C 5
F8 F -0.2607(9) 0.5160(8) 0.0921(9) 0.124(3) Uani 0.50 1 d PU C 5
F9 F -0.3318(7) 0.5808(7) 0.0204(6) 0.098(3) Uani 0.50 1 d PU C 5
F7' F -0.3003(9) 0.5049(6) 0.1310(7) 0.097(3) Uani 0.50 1 d PU C 6
F8' F -0.2288(8) 0.5498(7) 0.0396(8) 0.131(3) Uani 0.50 1 d PU C 6
F9' F -0.3700(7) 0.5788(8) 0.0464(7) 0.109(3) Uani 0.50 1 d PU C 6
F10 F -0.4596(6) 0.8866(4) 0.0777(5) 0.080(2) Uani 0.50 1 d PU D 7
F11 F -0.4388(9) 0.8562(6) -0.0145(7) 0.095(3) Uani 0.50 1 d PU D 7
F12 F -0.3595(6) 0.9018(6) 0.0129(6) 0.084(4) Uani 0.50 1 d PU D 7
F10' F -0.3959(10) 0.9059(7) 0.0409(8) 0.105(4) Uani 0.50 1 d PU D 8
F11' F -0.4741(6) 0.8561(7) 0.0307(8) 0.121(4) Uani 0.50 1 d PU D 8
F12' F -0.3841(8) 0.8598(6) -0.0392(5) 0.107(4) Uani 0.50 1 d PU D 8
F13 F -0.1205(7) 0.8620(7) 0.0204(7) 0.063(3) Uani 0.50 1 d PU E 9
F14 F -0.0275(8) 0.8643(7) 0.0610(7) 0.062(3) Uani 0.50 1 d PU E 9
F15 F -0.1270(6) 0.9596(7) 0.0534(7) 0.074(3) Uani 0.50 1 d PU E 9
F13' F -0.1462(7) 0.8921(7) 0.0236(7) 0.061(3) Uani 0.50 1 d PU E 10
F14' F -0.0285(10) 0.8336(7) 0.0584(8) 0.079(4) Uani 0.50 1 d PU E 10
F15' F -0.0886(7) 0.9465(8) 0.0619(7) 0.082(4) Uani 0.50 1 d PU E 10
F16 F -0.2199(9) 0.8957(7) 0.3483(7) 0.053(3) Uani 0.50 1 d PU F 11
F17 F -0.1105(11) 0.9087(15) 0.3122(15) 0.052(4) Uani 0.50 1 d PU F 11
F18 F -0.1231(8) 0.8029(14) 0.3845(12) 0.057(4) Uani 0.50 1 d PU F 11
F16' F -0.2152(10) 0.8668(7) 0.3694(7) 0.061(3) Uani 0.50 1 d PU F 12
F17' F -0.1288(14) 0.9218(15) 0.3070(15) 0.091(8) Uani 0.50 1 d PU F 12
F18' F -0.0974(8) 0.8048(13) 0.3785(11) 0.048(3) Uani 0.50 1 d PU F 12
F19 F -0.38281(19) 0.52893(18) 0.51187(15) 0.0563(8) Uani 1 1 d U . .
F20 F -0.39436(18) 0.50373(16) 0.42090(15) 0.0517(8) Uani 1 1 d U . .
F21 F -0.48973(17) 0.57735(16) 0.46450(16) 0.0539(8) Uani 1 1 d U . .
F22 F -0.4030(8) 0.8796(7) 0.3758(7) 0.088(4) Uani 0.50 1 d PU G 13
F23 F -0.5037(6) 0.8433(7) 0.4223(7) 0.065(3) Uani 0.50 1 d PU G 13
F24 F -0.5021(10) 0.8812(8) 0.3134(6) 0.111(5) Uani 0.50 1 d PU G 13
F22' F -0.4220(7) 0.8956(6) 0.3409(6) 0.075(3) Uani 0.50 1 d PU G 14
F23' F -0.4760(9) 0.8359(9) 0.4450(8) 0.106(5) Uani 0.50 1 d PU G 14
F24' F -0.5139(12) 0.8731(11) 0.3468(10) 0.139(6) Uani 0.50 1 d PU G 14
F25 F -0.0175(6) 1.0031(6) 0.1147(7) 0.081(3) Uani 0.50 1 d PU H 15
F26 F 0.0193(7) 1.0007(7) 0.2127(6) 0.070(4) Uani 0.50 1 d PU H 15
F27 F 0.0632(7) 1.0566(7) 0.1102(5) 0.063(3) Uani 0.50 1 d PU H 15
F25' F 0.0122(7) 1.0241(6) 0.0887(5) 0.082(3) Uani 0.50 1 d PU H 16
F26' F -0.0018(7) 0.9838(6) 0.1984(6) 0.067(3) Uani 0.50 1 d PU H 16
F27' F 0.0708(9) 1.0563(9) 0.1416(7) 0.093(4) Uani 0.50 1 d PU H 16
F28 F -0.1013(9) 1.3221(13) -0.0253(12) 0.059(4) Uani 0.50 1 d PU I 17
F29 F -0.0588(7) 1.3490(8) 0.0544(8) 0.066(4) Uani 0.50 1 d PU I 17
F30 F -0.1766(13) 1.3829(12) 0.0361(11) 0.075(6) Uani 0.50 1 d PU I 17
F28' F -0.0769(9) 1.3215(12) -0.0214(12) 0.059(4) Uani 0.50 1 d PU I 18
F29' F -0.0898(7) 1.3645(9) 0.0658(8) 0.069(4) Uani 0.50 1 d PU I 18
F30' F -0.1912(12) 1.3747(10) 0.0252(10) 0.054(3) Uani 0.50 1 d PU I 18
F31 F -0.1914(10) 1.3619(10) 0.3591(10) 0.090(5) Uani 0.50 1 d PU J 19
F32 F -0.1657(9) 1.3934(9) 0.2488(9) 0.062(4) Uani 0.50 1 d PU J 19
F33 F -0.2615(10) 1.4659(8) 0.2973(6) 0.074(4) Uani 0.50 1 d PU J 19
F31' F -0.1650(8) 1.3435(8) 0.3505(9) 0.063(3) Uani 0.50 1 d PU J 20
F32' F -0.1871(9) 1.4144(9) 0.2386(10) 0.059(4) Uani 0.50 1 d PU J 20
F33' F -0.2490(9) 1.4506(9) 0.3253(7) 0.071(4) Uani 0.50 1 d PU J 20
F34 F -0.5142(6) 1.4295(6) 0.3437(6) 0.092(4) Uani 0.50 1 d PU K 21
F35 F -0.5302(8) 1.3264(6) 0.3396(7) 0.073(3) Uani 0.50 1 d PU K 21
F36 F -0.4879(8) 1.3249(8) 0.4285(6) 0.092(4) Uani 0.50 1 d PU K 21
F34' F -0.5319(7) 1.3636(7) 0.3191(6) 0.077(4) Uani 0.50 1 d PU K 22
F35' F -0.4921(8) 1.2922(7) 0.4207(8) 0.087(4) Uani 0.50 1 d PU K 22
F36' F -0.5019(7) 1.4098(7) 0.3853(7) 0.098(4) Uani 0.50 1 d PU K 22
F37 F -0.5340(7) 1.3226(7) 0.1382(6) 0.061(3) Uani 0.50 1 d PU L 23
F38 F -0.5633(13) 1.2633(12) 0.0954(11) 0.094(6) Uani 0.50 1 d PU L 23
F39 F -0.4812(13) 1.3109(13) 0.0322(15) 0.094(6) Uani 0.50 1 d PU L 23
F37' F -0.5157(9) 1.3399(9) 0.1139(7) 0.080(4) Uani 0.50 1 d PU L 24
F38' F -0.5718(11) 1.2446(10) 0.1143(10) 0.072(4) Uani 0.50 1 d PU L 24
F39' F -0.4968(13) 1.2951(12) 0.0327(13) 0.080(5) Uani 0.50 1 d PU L 24
F40 F -0.4175(6) 0.9795(6) 0.1657(6) 0.079(3) Uani 0.50 1 d PU M 25
F41 F -0.3156(9) 0.9925(8) 0.0976(7) 0.094(4) Uani 0.50 1 d PU M 25
F42 F -0.3086(8) 0.9398(9) 0.2060(10) 0.059(3) Uani 0.50 1 d PU M 25
F40' F -0.3335(10) 0.9452(12) 0.2168(11) 0.089(6) Uani 0.50 1 d PU M 26
F41' F -0.4007(8) 0.9952(7) 0.1229(7) 0.098(4) Uani 0.50 1 d PU M 26
F42' F -0.2825(7) 0.9850(8) 0.1125(8) 0.087(4) Uani 0.50 1 d PU M 26
F43 F -0.0977(5) 1.0075(8) 0.5141(5) 0.090(3) Uani 0.50 1 d PU N 27
F44 F -0.0398(5) 1.0332(7) 0.4137(5) 0.078(3) Uani 0.50 1 d PU N 27
F45 F -0.0513(7) 0.9221(6) 0.4619(9) 0.106(4) Uani 0.50 1 d PU N 27
F43' F -0.0913(6) 0.9444(8) 0.5224(5) 0.102(3) Uani 0.50 1 d PU N 28
F44' F -0.0680(8) 1.0463(7) 0.4512(10) 0.120(4) Uani 0.50 1 d PU N 28
F45' F -0.0381(6) 0.9498(10) 0.4210(6) 0.110(4) Uani 0.50 1 d PU N 28
F46 F -0.3393(10) 0.9199(8) 0.5266(7) 0.097(4) Uani 0.50 1 d PU O 29
F47 F -0.4057(7) 1.0356(6) 0.5130(6) 0.088(4) Uani 0.50 1 d PU O 29
F48 F -0.4058(10) 0.9798(8) 0.4410(9) 0.087(4) Uani 0.50 1 d PU O 29
F46' F -0.3781(7) 0.9993(8) 0.5371(5) 0.086(3) Uani 0.50 1 d PU O 30
F47' F -0.4260(8) 1.0104(8) 0.4436(9) 0.084(4) Uani 0.50 1 d PU O 30
F48' F -0.3412(10) 0.9073(8) 0.4981(7) 0.098(4) Uani 0.50 1 d PU O 30
O1 O 0.2561(2) 0.5316(2) 0.39987(19) 0.0530(10) Uani 1 1 d . . .
O2 O 0.1073(2) 0.9444(2) 0.34425(19) 0.0537(10) Uani 1 1 d . . .
O3 O 0.0730(2) 0.7953(2) 0.54513(19) 0.0602(11) Uani 1 1 d . . .
O4 O 0.2548(3) 0.6186(2) 0.4998(2) 0.0661(12) Uani 1 1 d . . .
B1 B -0.2332(3) 0.6796(3) 0.2437(3) 0.0309(11) Uani 1 1 d . . .
B2 B -0.2666(3) 1.1709(3) 0.2493(2) 0.0246(10) Uani 1 1 d . . .
Cl1 Cl 0.1834(4) 1.3152(3) 0.2988(4) 0.307(3) Uani 1 1 d . . .
Cl2 Cl 0.1307(5) 1.2240(4) 0.4169(5) 0.349(4) Uani 1 1 d . . .
Cl3 Cl -0.1378(3) 0.7341(3) -0.0186(2) 0.228(2) Uani 1 1 d . . .
Cl4 Cl -0.2132(4) 0.7016(6) -0.1060(4) 0.382(6) Uani 1 1 d . . .
Cl5 Cl 0.1368(8) 1.1234(5) 0.2755(7) 0.467(7) Uani 1 1 d . . .
Cl6 Cl -0.0102(5) 1.2022(7) 0.2655(4) 0.379(6) Uani 1 1 d . . .
Cl7 Cl -0.5527(2) 1.1722(2) 0.32479(19) 0.1576(12) Uani 1 1 d . . .
Cl8 Cl -0.6175(3) 1.0879(3) 0.2729(3) 0.220(2) Uani 1 1 d . . .

loop_
_atom_site_aniso_label
_atom_site_aniso_U_11
_atom_site_aniso_U_22
_atom_site_aniso_U_33
_atom_site_aniso_U_23
_atom_site_aniso_U_13
_atom_site_aniso_U_12
Fe1 0.0283(4) 0.0265(3) 0.0232(3) -0.0070(2) -0.0060(2) -0.0071(3)
Fe2 0.0322(4) 0.0329(4) 0.0249(3) -0.0124(3) -0.0039(3) -0.0051(3)
S1 0.0288(6) 0.0386(6) 0.0276(5) -0.0154(5) -0.0016(4) -0.0110(5)
S2 0.0288(6) 0.0345(6) 0.0244(5) -0.0079(4) -0.0029(4) -0.0092(5)
P1 0.0309(7) 0.0342(7) 0.0276(6) -0.0132(5) -0.0057(5) -0.0048(5)
P2 0.0360(7) 0.0326(7) 0.0341(6) -0.0079(5) -0.0090(5) -0.0135(5)
P3 0.0454(8) 0.0524(8) 0.0372(7) -0.0225(6) -0.0100(6) -0.0133(7)
N1 0.029(2) 0.032(2) 0.0202(16) -0.0078(14) -0.0011(14) -0.0110(16)
C1 0.039(3) 0.038(3) 0.035(2) -0.017(2) -0.008(2) -0.007(2)
C2 0.039(3) 0.041(3) 0.032(2) -0.018(2) 0.000(2) -0.012(2)
C3 0.049(3) 0.034(3) 0.033(3) -0.008(2) -0.010(2) -0.005(2)
C4 0.040(3) 0.047(3) 0.035(2) -0.021(2) -0.010(2) -0.007(2)
C5 0.040(3) 0.035(3) 0.025(2) -0.0079(18) 0.0002(18) -0.017(2)
C6 0.027(3) 0.033(2) 0.026(2) -0.0084(18) -0.0044(17) -0.007(2)
C7 0.043(3) 0.029(2) 0.022(2) -0.0025(18) -0.0099(18) -0.008(2)
C8 0.040(3) 0.034(3) 0.021(2) -0.0067(18) -0.0070(18) -0.015(2)
C9 0.054(3) 0.040(3) 0.031(2) -0.006(2) -0.007(2) -0.018(3)
C10 0.075(4) 0.061(4) 0.020(2) -0.003(2) -0.001(2) -0.035(3)
C11 0.064(4) 0.077(4) 0.030(3) -0.019(3) 0.006(2) -0.028(3)
C12 0.048(3) 0.058(3) 0.032(3) -0.020(2) 0.003(2) -0.011(3)
C13 0.040(3) 0.038(3) 0.028(2) -0.014(2) -0.0051(19) -0.012(2)
C14 0.036(3) 0.068(3) 0.043(2) -0.030(2) -0.0005(19) -0.016(2)
C15 0.042(3) 0.072(3) 0.054(3) -0.032(2) -0.011(2) -0.012(2)
C16 0.051(3) 0.093(3) 0.071(3) -0.035(3) -0.012(2) -0.018(3)
C17 0.050(3) 0.117(4) 0.086(3) -0.028(3) -0.014(3) -0.033(3)
C18 0.055(3) 0.120(4) 0.082(3) -0.015(3) -0.005(3) -0.041(3)
C19 0.045(3) 0.097(3) 0.062(3) -0.017(3) -0.001(2) -0.034(3)
C20 0.042(3) 0.037(3) 0.036(2) -0.017(2) -0.009(2) -0.002(2)
C21 0.055(4) 0.042(3) 0.059(3) -0.020(3) -0.027(3) 0.002(3)
C22 0.070(4) 0.037(3) 0.081(4) -0.025(3) -0.034(3) 0.009(3)
C23 0.070(4) 0.045(3) 0.077(4) -0.034(3) -0.022(3) -0.001(3)
C24 0.075(4) 0.047(3) 0.048(3) -0.021(3) -0.017(3) -0.014(3)
C25 0.054(4) 0.041(3) 0.037(3) -0.017(2) -0.012(2) -0.004(3)
C26 0.051(4) 0.033(3) 0.060(3) -0.012(2) -0.012(3) -0.016(2)
C27 0.054(4) 0.053(3) 0.050(3) -0.015(3) -0.023(3) -0.021(3)
C28 0.045(3) 0.059(4) 0.065(4) -0.025(3) 0.005(3) -0.029(3)
C29 0.037(4) 0.152(8) 0.155(8) -0.115(7) -0.027(4) 0.002(4)
C30 0.090(5) 0.059(4) 0.044(3) -0.027(3) -0.019(3) -0.018(3)
C31 0.106(6) 0.107(6) 0.058(4) 0.004(4) -0.030(4) -0.072(5)
C32 0.036(3) 0.031(2) 0.034(2) -0.0132(19) -0.0005(19) -0.021(2)
C33 0.027(3) 0.029(2) 0.036(2) -0.0105(19) -0.0017(18) -0.013(2)
C34 0.036(3) 0.031(3) 0.045(3) -0.003(2) -0.006(2) -0.019(2)
C35 0.036(3) 0.031(3) 0.067(3) -0.017(2) -0.006(2) -0.009(2)
C36 0.039(3) 0.038(3) 0.050(3) -0.022(2) 0.004(2) -0.016(2)
C37 0.039(3) 0.038(3) 0.033(2) -0.015(2) 0.000(2) -0.017(2)
C38 0.054(4) 0.040(3) 0.056(3) 0.006(3) -0.014(3) -0.017(3)
C39 0.049(4) 0.067(5) 0.081(5) -0.048(4) 0.005(3) -0.011(3)
C40 0.039(3) 0.036(3) 0.030(2) -0.011(2) -0.0048(19) -0.012(2)
C41 0.065(4) 0.047(3) 0.055(3) -0.020(3) -0.027(3) -0.010(3)
C42 0.116(5) 0.063(4) 0.106(4) -0.044(3) -0.068(4) -0.006(3)
C43 0.084(5) 0.060(4) 0.070(4) -0.023(3) -0.050(4) -0.006(3)
C44 0.051(4) 0.046(3) 0.045(3) -0.007(2) -0.019(2) -0.010(3)
C45 0.038(3) 0.042(3) 0.038(3) -0.014(2) -0.007(2) -0.015(2)
C46 0.136(4) 0.089(3) 0.127(4) -0.053(3) -0.062(4) -0.013(3)
C47 0.077(6) 0.057(4) 0.074(5) -0.004(3) -0.047(4) -0.018(4)
C48 0.028(3) 0.029(2) 0.026(2) -0.0113(18) -0.0003(17) -0.0076(19)
C49 0.032(3) 0.032(2) 0.029(2) -0.0109(18) -0.0072(18) -0.008(2)
C50 0.032(3) 0.030(2) 0.034(2) -0.0065(19) 0.0002(19) -0.012(2)
C51 0.030(3) 0.025(2) 0.039(2) -0.0081(19) 0.0007(19) -0.008(2)
C52 0.028(3) 0.026(2) 0.034(2) -0.0125(18) -0.0028(18) -0.0038(19)
C53 0.030(3) 0.028(2) 0.028(2) -0.0069(18) -0.0014(18) -0.008(2)
C54 0.051(4) 0.050(3) 0.035(3) -0.006(2) 0.000(2) -0.025(3)
C55 0.039(3) 0.039(3) 0.042(3) -0.021(2) 0.000(2) -0.015(2)
C56 0.029(3) 0.031(2) 0.030(2) -0.0115(18) -0.0056(18) -0.010(2)
C57 0.030(3) 0.029(2) 0.032(2) -0.0112(18) -0.0017(18) -0.011(2)
C58 0.032(3) 0.030(2) 0.033(2) -0.0126(19) -0.0049(18) -0.008(2)
C59 0.033(3) 0.040(3) 0.050(3) -0.020(2) 0.010(2) -0.015(2)
C60 0.035(3) 0.033(3) 0.057(3) -0.018(2) 0.007(2) -0.010(2)
C61 0.039(3) 0.029(3) 0.046(3) -0.008(2) 0.001(2) -0.017(2)
C62 0.034(3) 0.039(3) 0.035(2) -0.009(2) 0.003(2) -0.015(2)
C63 0.055(5) 0.047(4) 0.118(6) -0.034(4) 0.036(4) -0.018(4)
C64 0.031(3) 0.030(2) 0.025(2) -0.0140(18) -0.0035(17) -0.008(2)
C65 0.036(3) 0.027(2) 0.026(2) -0.0080(18) -0.0009(18) -0.012(2)
C66 0.033(3) 0.028(2) 0.025(2) -0.0066(18) 0.0003(18) -0.006(2)
C67 0.032(3) 0.037(3) 0.026(2) -0.0077(19) 0.0032(18) -0.014(2)
C68 0.045(3) 0.027(2) 0.023(2) -0.0035(17) -0.0058(19) -0.014(2)
C69 0.035(3) 0.025(2) 0.024(2) -0.0059(17) -0.0066(18) -0.0024(19)
C70 0.042(3) 0.039(3) 0.045(3) -0.011(2) 0.008(2) -0.009(2)
C71 0.057(4) 0.036(3) 0.037(3) -0.003(2) 0.001(2) -0.010(3)
C72 0.035(3) 0.025(2) 0.021(2) -0.0060(17) -0.0069(17) -0.006(2)
C73 0.038(3) 0.033(3) 0.028(2) -0.0118(19) 0.0017(19) -0.013(2)
C74 0.065(4) 0.028(3) 0.033(2) -0.012(2) -0.002(2) -0.018(2)
C75 0.060(4) 0.026(3) 0.034(2) -0.015(2) -0.008(2) -0.002(2)
C76 0.043(3) 0.038(3) 0.028(2) -0.014(2) -0.002(2) -0.002(2)
C77 0.034(3) 0.033(3) 0.026(2) -0.0121(19) -0.0041(18) -0.007(2)
C78 0.081(5) 0.045(3) 0.048(3) -0.022(3) 0.004(3) -0.035(3)
C79 0.052(4) 0.060(4) 0.045(3) -0.029(3) -0.008(3) 0.005(3)
C80 0.025(2) 0.030(2) 0.023(2) -0.0116(17) -0.0003(16) -0.0055(19)
C81 0.043(3) 0.032(3) 0.028(2) -0.0144(19) -0.0007(19) -0.007(2)
C82 0.040(3) 0.048(3) 0.032(2) -0.016(2) -0.012(2) -0.003(2)
C83 0.039(3) 0.053(3) 0.040(3) -0.023(2) -0.010(2) -0.013(3)
C84 0.039(3) 0.043(3) 0.039(3) -0.020(2) -0.004(2) -0.015(2)
C85 0.032(3) 0.030(2) 0.027(2) -0.0098(18) -0.0044(18) -0.007(2)
C86 0.067(5) 0.063(4) 0.076(5) -0.037(4) -0.035(4) 0.005(4)
C87 0.080(5) 0.050(4) 0.064(4) -0.029(3) -0.019(4) -0.019(4)
C88 0.028(3) 0.028(2) 0.024(2) -0.0135(17) -0.0019(17) -0.0044(19)
C89 0.032(3) 0.033(3) 0.032(2) -0.0156(19) -0.0023(18) -0.007(2)
C90 0.040(3) 0.046(3) 0.034(3) -0.018(2) -0.015(2) 0.004(2)
C91 0.057(4) 0.033(3) 0.023(2) -0.0034(19) -0.006(2) -0.007(2)
C92 0.048(3) 0.031(3) 0.028(2) -0.0094(19) 0.003(2) -0.015(2)
C93 0.035(3) 0.032(3) 0.032(2) -0.0137(19) -0.0017(19) -0.011(2)
C94 0.052(4) 0.062(4) 0.053(4) -0.012(3) -0.023(3) -0.001(3)
C95 0.076(5) 0.060(4) 0.039(3) -0.007(3) -0.006(3) -0.033(4)
C97 0.135(14) 0.32(3) 0.26(2) 0.11(2) 0.012(14) -0.008(15)
C98 0.163(16) 0.74(5) 0.45(3) -0.50(4) 0.008(18) -0.09(2)
C99 0.24(3) 0.18(2) 0.94(9) 0.08(4) -0.07(4) -0.04(2)
C100 0.154(10) 0.118(8) 0.089(6) -0.024(6) 0.019(6) -0.044(7)
F1 0.105(9) 0.070(6) 0.040(4) -0.011(5) -0.014(5) 0.010(5)
F2 0.051(6) 0.091(8) 0.068(6) 0.006(5) -0.028(4) -0.018(5)
F3 0.089(8) 0.055(7) 0.077(6) 0.014(4) -0.017(6) -0.043(7)
F1' 0.062(6) 0.108(9) 0.051(6) 0.016(5) -0.001(4) -0.022(6)
F2' 0.091(9) 0.083(7) 0.060(5) 0.005(5) -0.034(5) -0.051(6)
F3' 0.110(9) 0.034(5) 0.081(6) 0.007(4) -0.015(7) 0.003(6)
F4 0.112(7) 0.077(5) 0.080(5) -0.040(4) 0.064(5) -0.037(5)
F5 0.091(7) 0.105(7) 0.101(6) -0.043(6) -0.002(5) 0.044(6)
F6 0.113(7) 0.129(8) 0.100(7) -0.081(6) 0.015(5) -0.044(7)
F4' 0.103(7) 0.119(7) 0.062(5) -0.049(5) 0.001(5) 0.022(6)
F5' 0.064(6) 0.131(8) 0.114(7) -0.075(6) 0.032(5) -0.041(5)
F6' 0.119(7) 0.062(5) 0.124(7) -0.067(5) 0.032(6) -0.024(5)
F7 0.137(6) 0.097(5) 0.144(5) -0.055(4) -0.027(5) -0.045(5)
F8 0.150(6) 0.095(5) 0.144(6) -0.065(5) -0.037(5) -0.014(5)
F9 0.124(6) 0.098(4) 0.106(5) -0.066(4) -0.034(5) -0.025(5)
F7' 0.124(7) 0.071(4) 0.127(6) -0.057(4) -0.033(5) -0.028(5)
F8' 0.158(6) 0.108(5) 0.147(6) -0.080(5) -0.026(5) -0.014(5)
F9' 0.133(6) 0.102(5) 0.133(6) -0.057(5) -0.073(5) -0.032(5)
F10 0.073(5) 0.047(4) 0.087(5) -0.010(4) -0.006(4) 0.013(4)
F11 0.110(7) 0.089(6) 0.092(6) -0.036(5) -0.071(6) 0.006(6)
F12 0.078(6) 0.055(5) 0.089(6) 0.020(4) -0.012(5) -0.028(5)
F10' 0.134(9) 0.067(6) 0.110(8) -0.023(6) -0.070(7) 0.003(7)
F11' 0.069(6) 0.105(7) 0.126(8) 0.022(6) -0.018(6) -0.005(5)
F12' 0.134(8) 0.093(6) 0.063(5) 0.000(4) -0.006(5) -0.025(6)
F13 0.078(8) 0.084(7) 0.036(4) -0.011(5) -0.002(5) -0.046(6)
F14 0.040(5) 0.081(7) 0.046(4) -0.001(5) 0.008(3) -0.020(5)
F15 0.079(7) 0.043(5) 0.064(5) 0.014(3) 0.014(5) -0.016(5)
F13' 0.054(6) 0.085(7) 0.030(4) 0.005(5) -0.007(4) -0.028(5)
F14' 0.073(6) 0.087(8) 0.053(5) -0.022(6) 0.032(4) -0.013(6)
F15' 0.112(8) 0.072(7) 0.067(5) -0.010(5) 0.025(6) -0.063(7)
F16 0.046(5) 0.062(7) 0.062(6) -0.048(5) 0.002(5) -0.003(5)
F17 0.051(4) 0.063(9) 0.064(7) -0.034(6) 0.003(4) -0.033(4)
F18 0.075(10) 0.059(5) 0.052(6) -0.023(4) -0.025(7) -0.020(8)
F16' 0.051(5) 0.079(8) 0.064(7) -0.045(5) 0.009(5) -0.013(6)
F17' 0.19(2) 0.056(10) 0.058(7) -0.023(7) 0.002(14) -0.079(14)
F18' 0.040(7) 0.066(6) 0.047(5) -0.032(4) -0.013(5) -0.006(6)
F19 0.068(2) 0.0556(19) 0.0422(16) -0.0048(14) -0.0128(14) -0.0214(16)
F20 0.067(2) 0.0368(16) 0.0575(18) -0.0203(14) 0.0119(15) -0.0268(15)
F21 0.0406(19) 0.0403(17) 0.070(2) -0.0075(14) 0.0090(14) -0.0159(14)
F22 0.091(7) 0.067(7) 0.131(8) -0.068(6) 0.019(6) -0.031(5)
F23 0.056(5) 0.048(5) 0.090(7) -0.038(5) 0.029(5) -0.016(4)
F24 0.117(8) 0.067(6) 0.087(6) -0.023(5) -0.005(6) 0.045(5)
F22' 0.077(7) 0.036(4) 0.099(7) -0.030(5) 0.037(5) -0.017(4)
F23' 0.137(10) 0.073(6) 0.098(8) -0.055(6) 0.028(7) -0.009(7)
F24' 0.132(10) 0.104(8) 0.160(11) -0.059(9) -0.015(9) 0.011(7)
F25 0.069(6) 0.063(5) 0.126(8) -0.057(5) 0.003(5) -0.015(4)
F26 0.065(7) 0.060(6) 0.043(4) -0.001(4) -0.008(4) 0.020(4)
F27 0.040(5) 0.054(5) 0.059(5) 0.000(4) 0.022(4) -0.003(4)
F25' 0.115(8) 0.057(5) 0.058(5) -0.034(4) 0.015(5) 0.001(5)
F26' 0.054(6) 0.041(5) 0.061(6) 0.003(4) 0.023(4) 0.006(4)
F27' 0.052(6) 0.085(7) 0.139(9) -0.044(7) -0.005(7) -0.008(4)
F28 0.055(8) 0.068(6) 0.032(4) 0.004(3) 0.001(6) -0.017(6)
F29 0.065(7) 0.050(6) 0.078(6) 0.007(4) -0.011(5) -0.036(5)
F30 0.073(9) 0.050(7) 0.077(9) -0.001(5) 0.011(6) -0.016(6)
F28' 0.061(8) 0.051(5) 0.039(6) 0.005(4) 0.021(6) -0.017(6)
F29' 0.084(8) 0.056(6) 0.076(6) -0.006(4) -0.016(6) -0.042(6)
F30' 0.063(7) 0.031(5) 0.049(5) 0.011(4) -0.016(4) -0.007(4)
F31 0.104(10) 0.106(10) 0.088(7) -0.032(6) -0.020(7) -0.061(7)
F32 0.065(8) 0.068(8) 0.077(7) -0.043(6) 0.012(6) -0.036(6)
F33 0.116(8) 0.047(6) 0.080(7) -0.035(5) 0.001(6) -0.040(5)
F31' 0.062(7) 0.052(5) 0.090(7) -0.022(4) -0.033(5) -0.021(4)
F32' 0.057(7) 0.055(7) 0.064(5) -0.010(4) 0.003(5) -0.028(5)
F33' 0.085(6) 0.060(7) 0.095(8) -0.049(6) -0.011(6) -0.028(5)
F34 0.068(5) 0.058(5) 0.108(7) -0.025(5) 0.015(5) 0.022(4)
F35 0.053(5) 0.085(7) 0.094(8) -0.052(6) 0.009(5) -0.018(5)
F36 0.068(6) 0.128(9) 0.041(4) -0.022(6) 0.009(4) 0.008(6)
F34' 0.045(5) 0.110(8) 0.064(5) -0.036(6) -0.021(4) 0.010(6)
F35' 0.068(6) 0.085(7) 0.090(7) -0.029(5) 0.036(5) -0.021(5)
F36' 0.100(7) 0.093(7) 0.115(7) -0.082(6) 0.040(6) -0.017(5)
F37 0.050(5) 0.052(6) 0.073(6) -0.029(5) -0.019(4) 0.013(4)
F38 0.069(8) 0.107(10) 0.100(10) -0.015(7) -0.037(7) -0.020(7)
F39 0.088(9) 0.080(9) 0.084(8) -0.001(6) -0.027(6) -0.002(7)
F37' 0.077(8) 0.066(7) 0.084(8) -0.012(5) -0.037(6) -0.003(5)
F38' 0.041(6) 0.076(7) 0.086(8) -0.004(6) -0.028(5) -0.010(5)
F39' 0.088(9) 0.078(8) 0.062(6) -0.001(5) -0.044(6) -0.011(6)
F40 0.073(6) 0.064(5) 0.124(7) -0.037(5) -0.018(5) -0.038(4)
F41 0.146(10) 0.077(7) 0.079(6) -0.057(5) 0.017(7) -0.038(7)
F42 0.061(6) 0.031(5) 0.092(7) -0.027(5) -0.020(6) -0.009(4)
F40' 0.113(11) 0.063(7) 0.090(7) -0.024(5) 0.001(7) -0.030(7)
F41' 0.103(8) 0.093(7) 0.138(8) -0.065(6) -0.053(6) -0.024(5)
F42' 0.091(7) 0.063(5) 0.105(7) -0.049(5) -0.012(6) 0.008(5)
F43 0.057(5) 0.159(8) 0.065(5) -0.058(6) -0.025(4) -0.010(5)
F44 0.047(5) 0.108(7) 0.064(5) -0.007(5) -0.020(4) -0.018(4)
F45 0.074(6) 0.068(6) 0.145(9) -0.008(6) -0.049(6) 0.010(5)
F43' 0.076(6) 0.133(7) 0.054(5) 0.026(5) -0.037(4) -0.023(6)
F44' 0.106(8) 0.104(7) 0.160(9) -0.013(7) -0.077(7) -0.040(6)
F45' 0.055(5) 0.160(10) 0.094(6) -0.049(6) -0.016(5) 0.011(6)
F46 0.104(7) 0.075(7) 0.082(7) 0.018(5) 0.008(6) -0.042(6)
F47 0.076(6) 0.080(6) 0.095(7) -0.036(5) 0.050(5) -0.027(5)
F48 0.088(9) 0.104(9) 0.080(6) -0.015(6) -0.002(6) -0.061(7)
F46' 0.098(7) 0.120(8) 0.053(5) -0.035(5) 0.024(4) -0.058(6)
F47' 0.054(6) 0.090(8) 0.080(6) 0.012(6) 0.002(5) -0.034(6)
F48' 0.122(8) 0.065(6) 0.105(9) -0.006(6) 0.007(7) -0.057(5)
O1 0.067(3) 0.035(2) 0.048(2) -0.0046(17) -0.0280(18) -0.0012(18)
O2 0.070(3) 0.034(2) 0.050(2) -0.0136(17) -0.0113(18) -0.0030(19)
O3 0.065(3) 0.066(3) 0.037(2) -0.0212(18) 0.0089(19) -0.006(2)
O4 0.082(3) 0.050(3) 0.050(2) -0.0123(19) -0.026(2) 0.007(2)
B1 0.034(3) 0.030(3) 0.030(3) -0.011(2) -0.002(2) -0.011(2)
B2 0.026(3) 0.025(3) 0.025(2) -0.0122(19) -0.0035(19) -0.004(2)
Cl1 0.339(8) 0.178(5) 0.320(8) -0.006(5) 0.004(6) -0.067(5)
Cl2 0.350(10) 0.238(7) 0.364(10) -0.017(6) -0.013(8) -0.064(7)
Cl3 0.200(4) 0.376(7) 0.239(4) -0.232(5) 0.076(3) -0.153(4)
Cl4 0.322(8) 0.760(17) 0.304(7) -0.353(10) 0.094(6) -0.322(10)
Cl5 0.541(18) 0.236(8) 0.630(19) -0.115(10) 0.013(15) -0.177(10)
Cl6 0.287(8) 0.689(18) 0.294(8) -0.254(10) 0.019(6) -0.228(11)
Cl7 0.152(3) 0.146(3) 0.177(3) -0.054(2) 0.038(2) -0.072(2)
Cl8 0.259(5) 0.213(4) 0.211(4) -0.064(3) -0.096(4) -0.065(4)

loop_
_atom_type_symbol
_atom_type_description
_atom_type_scat_dispersion_real
_atom_type_scat_dispersion_imag
_atom_type_scat_source
C C 0.0033 0.0016 'International Tables Vol C Tables 4.2.6.8 and 6.1.1.4'
H H 0.0000 0.0000 'International Tables Vol C Tables 4.2.6.8 and 6.1.1.4'
B B 0.0013 0.0007 'International Tables Vol C Tables 4.2.6.8 and 6.1.1.4'
N N 0.0061 0.0033 'International Tables Vol C Tables 4.2.6.8 and 6.1.1.4'
O O 0.0106 0.0060 'International Tables Vol C Tables 4.2.6.8 and 6.1.1.4'
F F 0.0171 0.0103 'International Tables Vol C Tables 4.2.6.8 and 6.1.1.4'
P P 0.1023 0.0942 'International Tables Vol C Tables 4.2.6.8 and 6.1.1.4'
S S 0.1246 0.1234 'International Tables Vol C Tables 4.2.6.8 and 6.1.1.4'
Fe Fe 0.3463 0.8444 'International Tables Vol C Tables 4.2.6.8 and 6.1.1.4'
Cl Cl 0.1484 0.1585 'International Tables Vol C Tables 4.2.6.8 and 6.1.1.4'

loop_
_geom_angle_atom_site_label_1
_geom_angle_atom_site_label_2
_geom_angle_atom_site_label_3
_geom_angle
C1 Fe1 N1 171.03(18)
C1 Fe1 P1 93.40(15)
N1 Fe1 P1 90.68(10)
C1 Fe1 P2 86.70(16)
N1 Fe1 P2 100.80(11)
P1 Fe1 P2 96.35(5)
C1 Fe1 S2 101.17(15)
N1 Fe1 S2 73.97(9)
P1 Fe1 S2 163.95(5)
P2 Fe1 S2 91.22(5)
C1 Fe1 S1 99.50(16)
N1 Fe1 S1 72.34(10)
P1 Fe1 S1 92.16(4)
P2 Fe1 S1 169.17(5)
S2 Fe1 S1 78.92(4)
C2 Fe2 C4 175.6(2)
C2 Fe2 C3 89.7(2)
C4 Fe2 C3 89.8(2)
C2 Fe2 P3 88.33(16)
C4 Fe2 P3 87.36(16)
C3 Fe2 P3 96.08(17)
C2 Fe2 S2 94.41(16)
C4 Fe2 S2 90.01(16)
C3 Fe2 S2 92.70(17)
P3 Fe2 S2 170.82(5)
C2 Fe2 S1 93.01(14)
C4 Fe2 S1 88.00(15)
C3 Fe2 S1 173.32(17)
P3 Fe2 S1 90.12(5)
S2 Fe2 S1 80.99(4)
C5 S1 Fe2 106.06(15)
C5 S1 Fe1 78.90(15)
Fe2 S1 Fe1 96.93(4)
C6 S2 Fe2 107.01(15)
C6 S2 Fe1 77.86(14)
Fe2 S2 Fe1 97.75(5)
C20 P1 C13 102.7(2)
C20 P1 C14 106.4(2)
C13 P1 C14 104.0(2)
C20 P1 Fe1 118.79(16)
C13 P1 Fe1 113.66(15)
C14 P1 Fe1 110.01(15)
C26 P2 C27 103.4(2)
C26 P2 C28 100.7(3)
C27 P2 C28 100.4(3)
C26 P2 Fe1 116.09(18)
C27 P2 Fe1 119.60(18)
C28 P2 Fe1 113.90(18)
C29 P3 C30 102.5(3)
C29 P3 C31 105.0(4)
C30 P3 C31 103.8(3)
C29 P3 Fe2 113.5(2)
C30 P3 Fe2 115.1(2)
C31 P3 Fe2 115.5(2)
C5 N1 C7 110.4(3)
C5 N1 C6 111.9(3)
C7 N1 C6 110.2(3)
C5 N1 Fe1 99.9(3)
C7 N1 Fe1 126.8(3)
C6 N1 Fe1 96.5(2)
O1 C1 Fe1 179.0(4)
O2 C2 Fe2 178.0(4)
O3 C3 Fe2 178.2(5)
O4 C4 Fe2 175.8(5)
N1 C5 S1 105.2(3)
N1 C5 H5A 110.7
S1 C5 H5A 110.7
N1 C5 H5B 110.7
S1 C5 H5B 110.7
H5A C5 H5B 108.8
N1 C6 S2 106.2(3)
N1 C6 H6A 110.5
S2 C6 H6A 110.5
N1 C6 H6B 110.5
S2 C6 H6B 110.5
H6A C6 H6B 108.7
N1 C7 C8 115.0(4)
N1 C7 H7A 108.5
C8 C7 H7A 108.5
N1 C7 H7B 108.5
C8 C7 H7B 108.5
H7A C7 H7B 107.5
C13 C8 C9 118.6(4)
C13 C8 C7 127.3(4)
C9 C8 C7 114.0(4)
C10 C9 C8 121.4(5)
C10 C9 H9A 119.3
C8 C9 H9A 119.3
C9 C10 C11 120.3(5)
C9 C10 H10A 119.8
C11 C10 H10A 119.8
C12 C11 C10 119.4(5)
C12 C11 H11A 120.3
C10 C11 H11A 120.3
C11 C12 C13 121.1(5)
C11 C12 H12A 119.4
C13 C12 H12A 119.4
C8 C13 C12 119.1(4)
C8 C13 P1 125.6(3)
C12 C13 P1 115.2(4)
C19 C14 C15 119.0(5)
C19 C14 P1 121.6(4)
C15 C14 P1 119.2(4)
C16 C15 C14 121.0(6)
C16 C15 H15A 119.5
C14 C15 H15A 119.5
C17 C16 C15 118.8(6)
C17 C16 H16A 120.6
C15 C16 H16A 120.6
C18 C17 C16 120.8(7)
C18 C17 H17A 119.6
C16 C17 H17A 119.6
C17 C18 C19 120.7(7)
C17 C18 H18A 119.6
C19 C18 H18A 119.6
C14 C19 C18 119.7(6)
C14 C19 H19A 120.2
C18 C19 H19A 120.2
C21 C20 C25 118.2(5)
C21 C20 P1 121.4(4)
C25 C20 P1 120.1(4)
C22 C21 C20 120.9(5)
C22 C21 H21A 119.6
C20 C21 H21A 119.6
C21 C22 C23 119.9(5)
C21 C22 H22A 120.0
C23 C22 H22A 120.0
C24 C23 C22 119.9(5)
C24 C23 H23A 120.0
C22 C23 H23A 120.0
C23 C24 C25 120.1(5)
C23 C24 H24A 120.0
C25 C24 H24A 120.0
C24 C25 C20 120.9(5)
C24 C25 H25A 119.5
C20 C25 H25A 119.5
P2 C26 H26A 109.5
P2 C26 H26B 109.5
H26A C26 H26B 109.5
P2 C26 H26C 109.5
H26A C26 H26C 109.5
H26B C26 H26C 109.5
P2 C27 H27A 109.5
P2 C27 H27B 109.5
H27A C27 H27B 109.5
P2 C27 H27C 109.5
H27A C27 H27C 109.5
H27B C27 H27C 109.5
P2 C28 H28A 109.5
P2 C28 H28B 109.5
H28A C28 H28B 109.5
P2 C28 H28C 109.5
H28A C28 H28C 109.5
H28B C28 H28C 109.5
P3 C29 H29A 109.5
P3 C29 H29B 109.5
H29A C29 H29B 109.5
P3 C29 H29C 109.5
H29A C29 H29C 109.5
H29B C29 H29C 109.5
P3 C30 H30A 109.5
P3 C30 H30B 109.5
H30A C30 H30B 109.5
P3 C30 H30C 109.5
H30A C30 H30C 109.5
H30B C30 H30C 109.5
P3 C31 H31A 109.5
P3 C31 H31B 109.5
H31A C31 H31B 109.5
P3 C31 H31C 109.5
H31A C31 H31C 109.5
H31B C31 H31C 109.5
C37 C32 C33 115.4(4)
C37 C32 B1 120.8(4)
C33 C32 B1 123.8(4)
C32 C33 C34 122.1(4)
C32 C33 H33A 118.9
C34 C33 H33A 118.9
C35 C34 C33 120.7(4)
C35 C34 C38 119.1(5)
C33 C34 C38 120.2(5)
C36 C35 C34 117.3(5)
C36 C35 H35A 121.4
C34 C35 H35A 121.4
C37 C36 C35 121.5(4)
C37 C36 C39 119.6(5)
C35 C36 C39 118.9(5)
C36 C37 C32 122.9(4)
C36 C37 H37A 118.5
C32 C37 H37A 118.5
F2' C38 F1' 106.8(10)
F2' C38 F3 125.6(9)
F1' C38 F3 79.7(9)
F2' C38 F3' 107.2(10)
F1' C38 F3' 103.8(9)
F3 C38 F3' 26.6(8)
F2' C38 F2 29.4(8)
F1' C38 F2 127.9(10)
F3 C38 F2 104.9(9)
F3' C38 F2 81.3(9)
F2' C38 F1 79.3(9)
F1' C38 F1 30.1(8)
F3 C38 F1 105.5(10)
F3' C38 F1 124.5(10)
F2 C38 F1 105.5(9)
F2' C38 C34 113.5(7)
F1' C38 C34 113.1(8)
F3 C38 C34 112.4(9)
F3' C38 C34 111.8(9)
F2 C38 C34 112.4(7)
F1 C38 C34 115.3(7)
F5' C39 F6 134.3(8)
F5' C39 F5 56.8(9)
F6 C39 F5 107.4(10)
F5' C39 F4 54.0(7)
F6 C39 F4 104.7(10)
F5 C39 F4 107.4(10)
F5' C39 F4' 112.2(10)
F6 C39 F4' 42.6(7)
F5 C39 F4' 131.8(8)
F4 C39 F4' 64.7(9)
F5' C39 F6' 104.8(9)
F6 C39 F6' 60.8(8)
F5 C39 F6' 51.2(8)
F4 C39 F6' 136.9(7)
F4' C39 F6' 100.3(10)
F5' C39 C36 113.4(6)
F6 C39 C36 112.2(7)
F5 C39 C36 112.5(7)
F4 C39 C36 112.2(6)
F4' C39 C36 114.1(7)
F6' C39 C36 110.8(7)
C41 C40 C45 115.9(4)
C41 C40 B1 121.9(4)
C45 C40 B1 121.9(4)
C42 C41 C40 122.7(5)
C42 C41 H41A 118.6
C40 C41 H41A 118.6
C41 C42 C43 120.6(5)
C41 C42 C46 120.5(7)
C43 C42 C46 118.2(6)
C44 C43 C42 118.2(5)
C44 C43 H43A 120.9
C42 C43 H43A 120.9
C43 C44 C45 121.0(5)
C43 C44 C47 119.7(5)
C45 C44 C47 119.3(5)
C40 C45 C44 121.4(5)
C40 C45 H45A 119.3
C44 C45 H45A 119.3
F8 C46 F9 104.3(12)
F8 C46 F7' 47.5(9)
F9 C46 F7' 124.3(10)
F8 C46 F9' 123.3(12)
F9 C46 F9' 36.7(8)
F7' C46 F9' 111.2(12)
F8 C46 F7 85.0(12)
F9 C46 F7 121.8(11)
F7' C46 F7 37.6(7)
F9' C46 F7 90.2(11)
F8 C46 C42 121.7(10)
F9 C46 C42 119.1(10)
F7' C46 C42 116.1(9)
F9' C46 C42 114.7(10)
F7 C46 C42 101.1(9)
F8 C46 F8' 46.2(10)
F9 C46 F8' 78.2(10)
F7' C46 F8' 93.7(11)
F9' C46 F8' 113.7(11)
F7 C46 F8' 131.2(10)
C42 C46 F8' 105.5(9)
F10' C47 F11 123.3(9)
F10' C47 F11' 113.3(12)
F11 C47 F11' 47.2(8)
F10' C47 F12 35.7(8)
F11 C47 F12 115.0(11)
F11' C47 F12 137.1(9)
F10' C47 F12' 107.1(11)
F11 C47 F12' 46.9(8)
F11' C47 F12' 94.0(9)
F12 C47 F12' 78.4(9)
F10' C47 F10 62.8(10)
F11 C47 F10 103.8(10)
F11' C47 F10 61.3(9)
F12 C47 F10 98.4(9)
F12' C47 F10 140.2(8)
F10' C47 C44 119.9(7)
F11 C47 C44 116.5(7)
F11' C47 C44 110.6(7)
F12 C47 C44 111.8(7)
F12' C47 C44 108.6(7)
F10 C47 C44 109.2(6)
C49 C48 C53 115.1(4)
C49 C48 B1 123.3(4)
C53 C48 B1 121.5(4)
C50 C49 C48 122.5(4)
C50 C49 H49A 118.7
C48 C49 H49A 118.7
C49 C50 C51 120.9(4)
C49 C50 C54 119.9(4)
C51 C50 C54 119.2(4)
C52 C51 C50 117.9(4)
C52 C51 H51A 121.1
C50 C51 H51A 121.1
C51 C52 C53 120.6(4)
C51 C52 C55 120.6(4)
C53 C52 C55 118.6(4)
C52 C53 C48 122.7(4)
C52 C53 H53A 118.6
C48 C53 H53A 118.6
F14 C54 F13' 124.5(9)
F14 C54 F15' 77.2(8)
F13' C54 F15' 107.5(9)
F14 C54 F13 103.8(9)
F13' C54 F13 27.7(6)
F15' C54 F13 124.6(9)
F14 C54 F14' 27.0(8)
F13' C54 F14' 110.7(9)
F15' C54 F14' 103.7(9)
F13 C54 F14' 84.6(9)
F14 C54 F15 104.7(8)
F13' C54 F15 82.8(8)
F15' C54 F15 29.7(7)
F13 C54 F15 106.7(9)
F14' C54 F15 129.3(9)
F14 C54 C50 115.8(7)
F13' C54 C50 112.1(7)
F15' C54 C50 113.6(7)
F13 C54 C50 114.8(7)
F14' C54 C50 108.8(7)
F15 C54 C50 110.1(6)
F18 C55 F16 106.8(10)
F18 C55 F16' 84.2(10)
F16 C55 F16' 24.3(7)
F18 C55 F17' 120.0(16)
F16 C55 F17' 90.2(13)
F16' C55 F17' 109.7(13)
F18 C55 F17 107.7(15)
F16 C55 F17 103.3(12)
F16' C55 F17 119.8(13)
F17' C55 F17 15.4(19)
F18 C55 F18' 20.0(12)
F16 C55 F18' 122.2(10)
F16' C55 F18' 101.8(10)
F17' C55 F18' 104.6(15)
F17 C55 F18' 90.6(14)
F18 C55 C52 113.0(12)
F16 C55 C52 112.2(8)
F16' C55 C52 115.1(9)
F17' C55 C52 112.1(13)
F17 C55 C52 113.1(12)
F18' C55 C52 112.6(10)
C57 C56 C61 114.9(4)
C57 C56 B1 122.7(4)
C61 C56 B1 122.0(4)
C56 C57 C58 122.6(4)
C56 C57 H57A 118.7
C58 C57 H57A 118.7
C59 C58 C57 120.4(4)
C59 C58 C62 118.7(4)
C57 C58 C62 120.9(4)
C58 C59 C60 118.9(4)
C58 C59 H59A 120.6
C60 C59 H59A 120.6
C61 C60 C59 120.0(4)
C61 C60 C63 120.6(5)
C59 C60 C63 119.3(5)
C60 C61 C56 123.1(4)
C60 C61 H61A 118.5
C56 C61 H61A 118.5
F19 C62 F21 105.9(4)
F19 C62 F20 105.8(4)
F21 C62 F20 106.2(4)
F19 C62 C58 113.3(4)
F21 C62 C58 111.8(4)
F20 C62 C58 113.2(4)
F23 C63 F24' 70.6(10)
F23 C63 F22' 124.3(9)
F24' C63 F22' 95.7(13)
F23 C63 F22 111.8(10)
F24' C63 F22 123.3(13)
F22' C63 F22 33.5(7)
F23 C63 F23' 30.0(8)
F24' C63 F23' 99.4(11)
F22' C63 F23' 114.3(10)
F22 C63 F23' 89.3(10)
F23 C63 C60 117.6(7)
F24' C63 C60 114.9(11)
F22' C63 C60 117.0(7)
F22 C63 C60 112.4(8)
F23' C63 C60 112.9(8)
F23 C63 F24 95.5(10)
F24' C63 F24 24.9(10)
F22' C63 F24 81.0(10)
F22 C63 F24 113.9(10)
F23' C63 F24 123.9(10)
C60 C63 F24 104.3(8)
C65 C64 C69 115.2(4)
C65 C64 B2 123.8(4)
C69 C64 B2 121.0(4)
C64 C65 C66 122.6(4)
C64 C65 H65A 118.7
C66 C65 H65A 118.7
C67 C66 C65 120.5(4)
C67 C66 C70 119.0(4)
C65 C66 C70 120.5(4)
C68 C67 C66 117.8(4)
C68 C67 H67A 121.1
C66 C67 H67A 121.1
C69 C68 C67 121.1(4)
C69 C68 C71 121.2(4)
C67 C68 C71 117.6(4)
C68 C69 C64 122.8(4)
C68 C69 H69A 118.6
C64 C69 H69A 118.6
F27 C70 F26' 124.6(8)
F27 C70 F25' 70.4(8)
F26' C70 F25' 103.0(8)
F27 C70 F27' 29.8(7)
F26' C70 F27' 109.5(9)
F25' C70 F27' 98.6(8)
F27 C70 F26 108.4(9)
F26' C70 F26 32.2(6)
F25' C70 F26 127.2(8)
F27' C70 F26 83.8(9)
F27 C70 F25 102.8(8)
F26' C70 F25 76.1(8)
F25' C70 F25 34.1(5)
F27' C70 F25 127.5(8)
F26 C70 F25 107.1(8)
F27 C70 C66 116.6(6)
F26' C70 C66 115.6(6)
F25' C70 C66 114.5(6)
F27' C70 C66 113.8(8)
F26 C70 C66 112.2(7)
F25 C70 C66 108.9(6)
F30 C71 F29' 83.3(11)
F30 C71 F28 103.3(13)
F29' C71 F28 125.3(11)
F30 C71 F28' 115.3(13)
F29' C71 F28' 109.0(11)
F28 C71 F28' 19.9(12)
F30 C71 F29 105.7(11)
F29' C71 F29 25.5(8)
F28 C71 F29 107.3(10)
F28' C71 F29 88.3(10)
F30 C71 F30' 19.5(13)
F29' C71 F30' 102.7(10)
F28 C71 F30' 90.8(11)
F28' C71 F30' 107.0(11)
F29 C71 F30' 124.3(10)
F30 C71 C68 117.0(11)
F29' C71 C68 114.2(8)
F28 C71 C68 110.4(11)
F28' C71 C68 114.0(10)
F29 C71 C68 112.4(7)
F30' C71 C68 109.1(9)
C73 C72 C77 115.0(4)
C73 C72 B2 122.6(4)
C77 C72 B2 122.1(4)
C72 C73 C74 123.0(4)
C72 C73 H73A 118.5
C74 C73 H73A 118.5
C75 C74 C73 120.8(5)
C75 C74 C78 120.3(4)
C73 C74 C78 118.9(5)
C74 C75 C76 117.7(4)
C74 C75 H75A 121.1
C76 C75 H75A 121.1
C77 C76 C75 120.6(4)
C77 C76 C79 120.3(5)
C75 C76 C79 119.1(4)
C76 C77 C72 122.8(4)
C76 C77 H77A 118.6
C72 C77 H77A 118.6
F31 C78 F33' 81.5(10)
F31 C78 F32' 125.6(12)
F33' C78 F32' 108.1(11)
F31 C78 F32 107.7(12)
F33' C78 F32 118.8(11)
F32' C78 F32 20.6(11)
F31 C78 F33 106.7(10)
F33' C78 F33 25.3(7)
F32' C78 F33 91.3(10)
F32 C78 F33 107.8(10)
F31 C78 F31' 22.1(11)
F33' C78 F31' 100.0(10)
F32' C78 F31' 107.8(10)
F32 C78 F31' 88.1(10)
F33 C78 F31' 124.0(10)
F31 C78 C74 110.3(10)
F33' C78 C74 116.9(8)
F32' C78 C74 111.4(10)
F32 C78 C74 115.4(9)
F33 C78 C74 108.6(8)
F31' C78 C74 111.7(8)
F34' C79 F36 125.6(10)
F34' C79 F36' 109.8(9)
F36 C79 F36' 72.1(8)
F34' C79 F34 80.1(9)
F36 C79 F34 106.5(8)
F36' C79 F34 36.5(6)
F34' C79 F35 30.2(6)
F36 C79 F35 103.5(10)
F36' C79 F35 126.8(9)
F34 C79 F35 106.7(9)
F34' C79 F35' 105.4(10)
F36 C79 F35' 31.6(7)
F36' C79 F35' 101.8(8)
F34 C79 F35' 131.4(8)
F35 C79 F35' 77.2(9)
F34' C79 C76 113.6(7)
F36 C79 C76 112.6(7)
F36' C79 C76 116.3(7)
F34 C79 C76 112.8(7)
F35 C79 C76 114.0(7)
F35' C79 C76 108.7(7)
C85 C80 C81 115.4(4)
C85 C80 B2 120.2(4)
C81 C80 B2 124.3(4)
C82 C81 C80 122.4(4)
C82 C81 H81A 118.8
C80 C81 H81A 118.8
C83 C82 C81 119.9(4)
C83 C82 C86 119.0(5)
C81 C82 C86 120.9(5)
C82 C83 C84 119.9(4)
C82 C83 H83A 120.0
C84 C83 H83A 120.0
C83 C84 C85 119.0(4)
C83 C84 C87 120.6(5)
C85 C84 C87 120.3(5)
C80 C85 C84 123.3(4)
C80 C85 H85A 118.3
C84 C85 H85A 118.3
F38 C86 F39' 85.3(14)
F38 C86 F37 98.0(14)
F39' C86 F37 123.5(12)
F38 C86 F37' 113.1(14)
F39' C86 F37' 102.0(12)
F37 C86 F37' 26.0(7)
F38 C86 F39 103.8(13)
F39' C86 F39 20.5(15)
F37 C86 F39 111.2(12)
F37' C86 F39 86.5(12)
F38 C86 C82 120.7(11)
F39' C86 C82 115.7(11)
F37 C86 C82 110.5(7)
F37' C86 C82 114.9(8)
F39 C86 C82 111.8(11)
F38 C86 F38' 16.2(13)
F39' C86 F38' 99.6(13)
F37 C86 F38' 96.2(11)
F37' C86 F38' 116.8(11)
F39 C86 F38' 119.0(12)
C82 C86 F38' 107.0(8)
F41 C87 F41' 75.5(9)
F41 C87 F40' 122.8(12)
F41' C87 F40' 115.8(13)
F41 C87 F42 105.1(11)
F41' C87 F42 124.5(10)
F40' C87 F42 20.2(12)
F41 C87 F42' 29.3(8)
F41' C87 F42' 104.0(9)
F40' C87 F42' 103.7(11)
F42 C87 F42' 83.7(10)
F41 C87 F40 108.7(9)
F41' C87 F40 36.4(6)
F40' C87 F40 85.1(11)
F42 C87 F40 100.9(9)
F42' C87 F40 133.5(9)
F41 C87 C84 115.1(8)
F41' C87 C84 113.4(7)
F40' C87 C84 110.3(11)
F42 C87 C84 115.5(8)
F42' C87 C84 108.8(8)
F40 C87 C84 110.5(7)
C89 C88 C93 115.7(4)
C89 C88 B2 123.1(4)
C93 C88 B2 120.7(4)
C90 C89 C88 121.9(4)
C90 C89 H89A 119.1
C88 C89 H89A 119.1
C91 C90 C89 121.1(4)
C91 C90 C94 119.5(5)
C89 C90 C94 119.4(5)
C90 C91 C92 118.1(4)
C90 C91 H91A 120.9
C92 C91 H91A 120.9
C93 C92 C91 120.8(4)
C93 C92 C95 120.8(5)
C91 C92 C95 118.3(4)
C92 C93 C88 122.3(4)
C92 C93 H93A 118.8
C88 C93 H93A 118.8
F44' C94 F45 127.2(10)
F44' C94 F43 63.4(9)
F45 C94 F43 111.1(9)
F44' C94 F45' 106.6(12)
F45 C94 F45' 38.1(7)
F43 C94 F45' 136.0(8)
F44' C94 F43' 109.4(10)
F45 C94 F43' 66.1(8)
F43 C94 F43' 51.1(6)
F45' C94 F43' 102.9(9)
F44' C94 F44 39.2(8)
F45 C94 F44 101.9(9)
F43 C94 F44 99.7(9)
F45' C94 F44 70.2(9)
F43' C94 F44 131.4(7)
F44' C94 C90 113.9(7)
F45 C94 C90 115.6(8)
F43 C94 C90 112.6(6)
F45' C94 C90 110.4(7)
F43' C94 C90 112.9(7)
F44 C94 C90 114.5(6)
F46 C95 F48 108.0(11)
F46 C95 F46' 74.4(9)
F48 C95 F46' 126.2(11)
F46 C95 F48' 31.5(8)
F48 C95 F48' 82.1(10)
F46' C95 F48' 104.1(9)
F46 C95 F47' 124.5(11)
F48 C95 F47' 26.1(10)
F46' C95 F47' 107.6(10)
F48' C95 F47' 105.1(11)
F46 C95 F47 105.5(9)
F48 C95 F47 104.7(10)
F46' C95 F47 33.4(6)
F48' C95 F47 130.8(9)
F47' C95 F47 80.3(10)
F46 C95 C92 114.9(9)
F48 C95 C92 113.2(9)
F46' C95 C92 113.3(7)
F48' C95 C92 111.7(9)
F47' C95 C92 114.3(7)
F47 C95 C92 109.7(6)
Cl2 C97 Cl1 106.5(10)
Cl2 C97 H97A 110.4
Cl1 C97 H97A 110.4
Cl2 C97 H97B 110.4
Cl1 C97 H97B 110.4
H97A C97 H97B 108.6
Cl3 C98 Cl4 114.0(16)
Cl3 C98 H98A 108.8
Cl4 C98 H98A 108.8
Cl3 C98 H98B 108.8
Cl4 C98 H98B 108.8
H98A C98 H98B 107.7
Cl6 C99 Cl5 104.5(16)
Cl6 C99 H99A 110.9
Cl5 C99 H99A 110.9
Cl6 C99 H99B 110.9
Cl5 C99 H99B 110.9
H99A C99 H99B 108.9
Cl7 C100 Cl8 114.8(7)
Cl7 C100 H10B 108.6
Cl8 C100 H10B 108.6
Cl7 C100 H10C 108.6
Cl8 C100 H10C 108.6
H10B C100 H10C 107.5
C32 B1 C56 114.0(4)
C32 B1 C48 105.7(4)
C56 B1 C48 110.0(3)
C32 B1 C40 112.3(4)
C56 B1 C40 103.9(4)
C48 B1 C40 111.1(4)
C72 B2 C64 110.9(3)
C72 B2 C80 114.0(3)
C64 B2 C80 106.1(3)
C72 B2 C88 103.0(3)
C64 B2 C88 113.0(3)
C80 B2 C88 110.0(3)

loop_
_geom_bond_atom_site_label_1
_geom_bond_atom_site_label_2
_geom_bond_distance
Fe1 C1 1.750(5)
Fe1 N1 2.035(3)
Fe1 P1 2.2504(12)
Fe1 P2 2.2887(13)
Fe1 S2 2.3548(12)
Fe1 S1 2.3797(12)
Fe2 C2 1.809(5)
Fe2 C4 1.826(5)
Fe2 C3 1.837(5)
Fe2 P3 2.2708(15)
Fe2 S2 2.3147(13)
Fe2 S1 2.3191(11)
S1 C5 1.822(4)
S2 C6 1.819(4)
P1 C20 1.831(5)
P1 C13 1.838(5)
P1 C14 1.847(5)
P2 C26 1.816(5)
P2 C27 1.823(5)
P2 C28 1.827(5)
P3 C29 1.797(7)
P3 C30 1.799(5)
P3 C31 1.809(7)
N1 C5 1.465(6)
N1 C7 1.485(5)
N1 C6 1.490(5)
C1 O1 1.160(5)
C2 O2 1.136(6)
C3 O3 1.111(6)
C4 O4 1.126(6)
C5 H5A 0.9700
C5 H5B 0.9700
C6 H6A 0.9700
C6 H6B 0.9700
C7 C8 1.513(6)
C7 H7A 0.9700
C7 H7B 0.9700
C8 C13 1.390(6)
C8 C9 1.412(6)
C9 C10 1.372(7)
C9 H9A 0.9300
C10 C11 1.389(8)
C10 H10A 0.9300
C11 C12 1.379(7)
C11 H11A 0.9300
C12 C13 1.420(6)
C12 H12A 0.9300
C14 C19 1.369(8)
C14 C15 1.387(8)
C15 C16 1.386(8)
C15 H15A 0.9300
C16 C17 1.371(10)
C16 H16A 0.9300
C17 C18 1.352(10)
C17 H17A 0.9300
C18 C19 1.392(9)
C18 H18A 0.9300
C19 H19A 0.9300
C20 C21 1.387(7)
C20 C25 1.390(7)
C21 C22 1.381(7)
C21 H21A 0.9300
C22 C23 1.383(8)
C22 H22A 0.9300
C23 C24 1.373(8)
C23 H23A 0.9300
C24 C25 1.379(7)
C24 H24A 0.9300
C25 H25A 0.9300
C26 H26A 0.9600
C26 H26B 0.9600
C26 H26C 0.9600
C27 H27A 0.9600
C27 H27B 0.9600
C27 H27C 0.9600
C28 H28A 0.9600
C28 H28B 0.9600
C28 H28C 0.9600
C29 H29A 0.9600
C29 H29B 0.9600
C29 H29C 0.9600
C30 H30A 0.9600
C30 H30B 0.9600
C30 H30C 0.9600
C31 H31A 0.9600
C31 H31B 0.9600
C31 H31C 0.9600
C32 C37 1.390(6)
C32 C33 1.392(6)
C32 B1 1.627(7)
C33 C34 1.406(6)
C33 H33A 0.9300
C34 C35 1.388(7)
C34 C38 1.493(7)
C35 C36 1.380(7)
C35 H35A 0.9300
C36 C37 1.377(7)
C36 C39 1.522(7)
C37 H37A 0.9300
C38 F2' 1.293(15)
C38 F1' 1.299(16)
C38 F3 1.318(16)
C38 F3' 1.340(16)
C38 F2 1.346(15)
C38 F1 1.349(15)
C39 F5' 1.263(11)
C39 F6 1.282(13)
C39 F5 1.298(11)
C39 F4 1.307(11)
C39 F4' 1.320(12)
C39 F6' 1.323(11)
C40 C41 1.382(7)
C40 C45 1.390(6)
C40 B1 1.655(7)
C41 C42 1.377(8)
C41 H41A 0.9300
C42 C43 1.379(9)
C42 C46 1.498(10)
C43 C44 1.363(8)
C43 H43A 0.9300
C44 C45 1.400(7)
C44 C47 1.503(8)
C45 H45A 0.9300
C46 F8 1.164(14)
C46 F9 1.264(14)
C46 F7' 1.267(15)
C46 F9' 1.285(14)
C46 F7 1.491(16)
C46 F8' 1.653(18)
C47 F10' 1.165(14)
C47 F11 1.228(10)
C47 F11' 1.306(13)
C47 F12 1.360(14)
C47 F12' 1.392(12)
C47 F10 1.412(12)
C48 C49 1.397(6)
C48 C53 1.402(6)
C48 B1 1.651(7)
C49 C50 1.373(6)
C49 H49A 0.9300
C50 C51 1.400(6)
C50 C54 1.498(6)
C51 C52 1.374(6)
C51 H51A 0.9300
C52 C53 1.385(6)
C52 C55 1.484(6)
C53 H53A 0.9300
C54 F14 1.274(15)
C54 F13' 1.304(15)
C54 F15' 1.330(14)
C54 F13 1.340(15)
C54 F14' 1.372(16)
C54 F15 1.392(13)
C55 F18 1.27(2)
C55 F16 1.325(15)
C55 F16' 1.325(16)
C55 F17' 1.33(3)
C55 F17 1.33(3)
C55 F18' 1.39(2)
C56 C57 1.399(6)
C56 C61 1.402(6)
C56 B1 1.638(6)
C57 C58 1.400(6)
C57 H57A 0.9300
C58 C59 1.373(6)
C58 C62 1.488(6)
C59 C60 1.388(7)
C59 H59A 0.9300
C60 C61 1.387(7)
C60 C63 1.488(8)
C61 H61A 0.9300
C62 F19 1.325(5)
C62 F21 1.335(5)
C62 F20 1.340(5)
C63 F23 1.241(13)
C63 F24' 1.25(2)
C63 F22' 1.265(12)
C63 F22 1.347(15)
C63 F23' 1.389(15)
C63 F24 1.506(18)
C64 C65 1.388(6)
C64 C69 1.412(6)
C64 B2 1.639(6)
C65 C66 1.399(6)
C65 H65A 0.9300
C66 C67 1.391(6)
C66 C70 1.474(7)
C67 C68 1.385(6)
C67 H67A 0.9300
C68 C69 1.373(6)
C68 C71 1.494(6)
C69 H69A 0.9300
C70 F27 1.259(12)
C70 F26' 1.300(12)
C70 F25' 1.329(11)
C70 F27' 1.333(16)
C70 F26 1.341(13)
C70 F25 1.374(12)
C71 F30 1.27(2)
C71 F29' 1.289(18)
C71 F28 1.34(2)
C71 F28' 1.35(2)
C71 F29 1.386(18)
C71 F30' 1.41(2)
C72 C73 1.383(6)
C72 C77 1.410(6)
C72 B2 1.638(6)
C73 C74 1.385(6)
C73 H73A 0.9300
C74 C75 1.377(7)
C74 C78 1.499(7)
C75 C76 1.399(7)
C75 H75A 0.9300
C76 C77 1.367(6)
C76 C79 1.488(7)
C77 H77A 0.9300
C78 F31 1.24(2)
C78 F33' 1.305(15)
C78 F32' 1.307(18)
C78 F32 1.346(18)
C78 F33 1.355(16)
C78 F31' 1.421(16)
C79 F34' 1.262(14)
C79 F36 1.288(13)
C79 F36' 1.294(11)
C79 F34 1.337(11)
C79 F35 1.349(14)
C79 F35' 1.396(14)
C80 C85 1.386(6)
C80 C81 1.408(6)
C80 B2 1.640(6)
C81 C82 1.384(7)
C81 H81A 0.9300
C82 C83 1.379(7)
C82 C86 1.477(8)
C83 C84 1.382(7)
C83 H83A 0.9300
C84 C85 1.395(6)
C84 C87 1.492(7)
C85 H85A 0.9300
C86 F38 1.21(2)
C86 F39' 1.29(3)
C86 F37 1.332(15)
C86 F37' 1.344(17)
C86 F39 1.38(3)
C86 F38' 1.48(2)
C87 F41 1.252(15)
C87 F41' 1.284(12)
C87 F40' 1.30(2)
C87 F42 1.337(17)
C87 F42' 1.387(16)
C87 F40 1.388(12)
C88 C89 1.401(6)
C88 C93 1.407(6)
C88 B2 1.647(6)
C89 C90 1.396(6)
C89 H89A 0.9300
C90 C91 1.377(7)
C90 C94 1.488(7)
C91 C92 1.390(7)
C91 H91A 0.9300
C92 C93 1.383(6)
C92 C95 1.495(8)
C93 H93A 0.9300
C94 F44' 1.242(13)
C94 F45 1.286(12)
C94 F43 1.310(10)
C94 F45' 1.317(13)
C94 F43' 1.343(10)
C94 F44 1.406(13)
C95 F46 1.268(14)
C95 F48 1.270(18)
C95 F46' 1.286(12)
C95 F48' 1.342(15)
C95 F47' 1.367(17)
C95 F47 1.388(12)
C97 Cl2 1.602(16)
C97 Cl1 1.698(16)
C97 H97A 0.9700
C97 H97B 0.9700
C98 Cl3 1.604(18)
C98 Cl4 1.72(2)
C98 H98A 0.9700
C98 H98B 0.9700
C99 Cl6 1.65(3)
C99 Cl5 1.69(2)
C99 H99A 0.9700
C99 H99B 0.9700
C100 Cl7 1.700(10)
C100 Cl8 1.710(12)
C100 H10B 0.9700
C100 H10C 0.9700

loop_
_platon_squeeze_void_nr
_platon_squeeze_void_average_x
_platon_squeeze_void_average_y
_platon_squeeze_void_average_z
_platon_squeeze_void_volume
_platon_squeeze_void_count_electrons
_platon_squeeze_void_content
1 0.256 0.324 0.480 110 39 ' '
2 0.325 -0.029 0.128 167 41 ' '
3 0.500 0.500 0.000 217 49 ' '
4 0.448 0.844 0.573 7 0 ' '
5 0.675 0.029 0.872 167 41 ' '
6 0.552 0.156 0.427 7 0 ' '
7 0.744 0.676 0.520 110 39 ' '
